data_4116873
loop_
_publ_author_name
'Leo A. Paquette'
'David G. Bolin'
'Marshall Stepanian'
'Bruce M. Branan'
'Uppuluri V. Mallavadhani'
'Jinsung Tae'
'Shawn W. E. Eisenberg'
'Robin D. Rogers'

_publ_section_title
;
 Intramolecular Oxymercuration of Stereoisomeric Cyclohexyl-Belted
 Poly(spirotetrahydrofuranyl) Platforms
;
_journal_name_full 'Journal of the American Chemical Society'
_journal_page_first 11603
_journal_page_last 11615
_journal_paper_doi 10.1021/ja981756p
_journal_volume 120
_journal_year 1998
_chemical_formula_structural 'LAP203 (II-DGB-147B)'
_chemical_formula_sum 'C18 H25 Cl Hg O5'
_chemical_formula_weight 557.42
_chemical_name_systematic
; 
 ? 
;
_space_group_IT_number 14
_symmetry_cell_setting monoclinic
_symmetry_space_group_name_Hall '-P 2ybc'
_symmetry_space_group_name_H-M 'P 1 21/c 1'
_atom_sites_solution_hydrogens geom
_atom_sites_solution_primary direct
_atom_sites_solution_secondary difmap
_audit_creation_method SHELXL
_cell_angle_alpha 90.00
_cell_angle_beta 98.021(1)
_cell_angle_gamma 90.00
_cell_formula_units_Z 8
_cell_length_a 13.4444(2)
_cell_length_b 10.6535(1)
_cell_length_c 26.4148(3)
_cell_measurement_reflns_used 8192
_cell_measurement_temperature 173(2)
_cell_volume 3746.38(8)
_computing_cell_refinement 'Siemens SAINT'
_computing_data_collection 'Siemens SAINT'
_computing_data_reduction 'Siemens SHELXTL'
_computing_molecular_graphics 'Siemens SHELXTL'
_computing_publication_material 'Siemens SHELXTL'
_computing_structure_refinement 'SHELXL-93 (Sheldrick, 1993)'
_computing_structure_solution 'SHELXS-86 (Sheldrick, 1990)'
_diffrn_ambient_temperature 173(2)
_diffrn_measurement_device 'Siemens SMART CCD'
_diffrn_measurement_method 'area detector'
_diffrn_radiation_monochromator graphite
_diffrn_radiation_source 'fine-focus sealed tube'
_diffrn_radiation_type MoK\a
_diffrn_radiation_wavelength 0.71073
_diffrn_reflns_av_R_equivalents 0.0669
_diffrn_reflns_av_sigmaI/netI 0.0673
_diffrn_reflns_limit_h_max 17
_diffrn_reflns_limit_h_min -14
_diffrn_reflns_limit_k_max 13
_diffrn_reflns_limit_k_min -13
_diffrn_reflns_limit_l_max 34
_diffrn_reflns_limit_l_min -32
_diffrn_reflns_number 20032
_diffrn_reflns_theta_max 27.80
_diffrn_reflns_theta_min 1.53
_exptl_absorpt_coefficient_mu 8.384
_exptl_absorpt_correction_T_max 0.9937
_exptl_absorpt_correction_T_min 0.4314
_exptl_absorpt_correction_type empirical
_exptl_crystal_colour colorless
_exptl_crystal_density_diffrn 1.977
_exptl_crystal_description fragment
_exptl_crystal_F_000 2160
_exptl_crystal_size_max 0.30
_exptl_crystal_size_mid 0.40
_exptl_crystal_size_min 0.60
_refine_diff_density_max 2.678
_refine_diff_density_min -1.493
_refine_diff_density_rms 0.201
_refine_ls_extinction_coef 0.00050(10)
_refine_ls_extinction_expression Fc^*^=kFc[1+0.001xFc^2^\l^3^/sin(2\q)]^-1/4^
_refine_ls_extinction_method SHELXL
_refine_ls_goodness_of_fit_all 1.228
_refine_ls_goodness_of_fit_obs 1.253
_refine_ls_matrix_type fullcycle
_refine_ls_number_parameters 461
_refine_ls_number_reflns 8598
_refine_ls_number_restraints 0
_refine_ls_restrained_S_all 1.271
_refine_ls_restrained_S_obs 1.253
_refine_ls_R_factor_all 0.1000
_refine_ls_R_factor_obs 0.0663
_refine_ls_shift/esd_max 0.023
_refine_ls_shift/esd_mean 0.001
_refine_ls_structure_factor_coef Fsqd
_refine_ls_weighting_scheme '0.0531, 32.2684'
_refine_ls_wR_factor_all 0.1796
_refine_ls_wR_factor_obs 0.1487
_reflns_number_observed 6175
_reflns_number_total 8633
_reflns_observed_criterion >2sigma(I)
_cod_data_source_file ja981756p_02.cif
_cod_data_source_block 32
_cod_database_code 4116873

loop_
_symmetry_equiv_pos_as_xyz
'x, y, z'
'-x, y+1/2, -z+1/2'
'-x, -y, -z'
'x, -y-1/2, z-1/2'

loop_
_atom_site_aniso_label
_atom_site_aniso_U_11
_atom_site_aniso_U_22
_atom_site_aniso_U_33
_atom_site_aniso_U_23
_atom_site_aniso_U_13
_atom_site_aniso_U_12
Hg1 0.0432(2) 0.0523(3) 0.0355(2) 0.0046(2) 0.0116(2) -0.0054(2)
Hg2 0.0360(2) 0.0516(3) 0.0409(3) -0.0019(2) 0.0037(2) -0.0074(2)
Cl1 0.081(2) 0.057(2) 0.050(2) -0.0083(15) 0.022(2) -0.014(2)
Cl2 0.060(2) 0.080(2) 0.057(2) 0.005(2) -0.0118(15) -0.010(2)
O1 0.061(6) 0.048(5) 0.103(8) -0.025(5) 0.009(5) -0.016(4)
O2 0.056(5) 0.052(4) 0.030(4) 0.004(3) 0.000(3) -0.002(4)
O3 0.033(4) 0.076(6) 0.048(5) -0.001(4) 0.003(3) -0.014(4)
O4 0.040(4) 0.047(4) 0.037(4) 0.000(3) 0.005(3) -0.009(3)
O5 0.049(5) 0.056(5) 0.054(5) 0.009(4) 0.006(4) 0.005(4)
O6 0.080(7) 0.070(6) 0.059(6) 0.021(5) 0.023(5) -0.003(5)
O7 0.054(5) 0.040(4) 0.042(4) -0.004(4) 0.002(3) -0.006(4)
O8 0.045(4) 0.060(5) 0.039(4) 0.000(4) 0.016(3) 0.003(4)
O9 0.034(4) 0.044(4) 0.032(4) 0.003(3) 0.003(3) -0.010(3)
O10 0.054(5) 0.051(5) 0.044(5) -0.007(4) 0.011(4) 0.012(4)
C1 0.024(5) 0.059(7) 0.042(6) 0.014(5) 0.004(4) -0.002(5)
C2 0.038(6) 0.062(8) 0.029(5) -0.003(5) 0.006(4) -0.006(5)
C3 0.035(5) 0.053(6) 0.036(6) 0.007(5) 0.005(4) 0.005(5)
C4 0.028(5) 0.073(7) 0.027(5) 0.001(5) -0.002(4) -0.017(5)
C5 0.029(5) 0.060(7) 0.027(5) 0.011(5) 0.005(4) -0.005(5)
C6 0.036(5) 0.058(7) 0.032(5) 0.003(5) 0.011(4) -0.004(5)
C7 0.045(7) 0.063(8) 0.074(10) 0.001(7) 0.008(6) 0.005(6)
C8 0.067(9) 0.059(9) 0.092(11) 0.026(8) 0.000(8) 0.014(7)
C9 0.065(8) 0.075(9) 0.054(8) 0.020(7) 0.007(6) 0.009(7)
C10 0.048(7) 0.088(10) 0.041(7) -0.011(7) 0.016(5) -0.005(7)
C11 0.048(8) 0.102(12) 0.073(10) -0.004(9) 0.023(7) -0.004(8)
C12 0.034(6) 0.118(13) 0.063(9) 0.017(9) 0.012(6) -0.009(7)
C13 0.059(8) 0.076(9) 0.051(8) 0.025(7) 0.015(6) -0.007(7)
C14A 0.037(13) 0.056(16) 0.103(24) 0.027(16) -0.002(13) -0.016(12)
C14B 0.074(19) 0.084(21) 0.067(20) 0.040(18) -0.003(15) -0.022(17)
C15 0.103(12) 0.046(7) 0.056(9) 0.001(6) -0.002(8) -0.018(8)
C16 0.055(7) 0.079(9) 0.029(6) 0.002(6) -0.001(5) -0.011(7)
C17 0.043(7) 0.128(14) 0.042(7) 0.009(8) -0.017(6) -0.019(8)
C18 0.071(11) 0.116(16) 0.118(16) -0.005(13) -0.028(10) 0.033(11)
C19 0.040(6) 0.057(7) 0.041(6) -0.007(5) 0.009(4) 0.007(5)
C20 0.046(6) 0.060(7) 0.026(5) 0.007(5) 0.004(4) -0.022(5)
C21 0.045(6) 0.041(6) 0.037(6) 0.007(5) 0.006(4) -0.003(5)
C22 0.037(5) 0.030(5) 0.031(5) 0.004(4) 0.007(4) -0.003(4)
C23 0.043(6) 0.037(5) 0.028(5) -0.001(4) 0.008(4) -0.014(4)
C24 0.045(6) 0.047(6) 0.030(5) -0.005(5) 0.009(4) -0.005(5)
C25 0.070(9) 0.039(6) 0.084(10) 0.008(7) 0.018(8) 0.008(6)
C26 0.087(10) 0.048(8) 0.080(11) -0.003(7) 0.005(8) -0.020(7)
C27 0.122(14) 0.048(8) 0.080(11) -0.015(8) -0.026(10) -0.006(9)
C28 0.048(6) 0.050(7) 0.037(6) 0.004(5) -0.005(5) -0.005(5)
C29 0.050(7) 0.041(7) 0.096(12) -0.001(7) 0.004(7) 0.001(6)
C30 0.037(6) 0.074(9) 0.078(10) 0.003(8) 0.021(6) -0.001(6)
C31 0.042(6) 0.051(7) 0.035(6) 0.008(5) 0.005(4) -0.002(5)
C32 0.071(9) 0.063(8) 0.055(8) 0.020(7) 0.007(7) -0.019(7)
C33 0.051(7) 0.053(7) 0.049(7) 0.006(6) 0.007(5) -0.010(6)
C34 0.048(6) 0.064(8) 0.041(6) -0.002(6) 0.005(5) -0.004(6)
C35 0.090(10) 0.060(8) 0.044(7) -0.009(6) 0.024(7) -0.010(8)
C36 0.074(9) 0.067(9) 0.065(9) -0.027(7) 0.018(7) 0.006(7)

loop_
_atom_site_label
_atom_site_type_symbol
_atom_site_fract_x
_atom_site_fract_y
_atom_site_fract_z
_atom_site_U_iso_or_equiv
_atom_site_thermal_displace_type
_atom_site_occupancy
_atom_site_calc_flag
_atom_site_refinement_flags
_atom_site_disorder_group
Hg1 Hg 0.01768(3) 0.07903(4) 0.43093(2) 0.0431(2) Uani 1 d . .
Hg2 Hg 0.53730(3) 0.41965(4) 0.64876(2) 0.0430(2) Uani 1 d . .
Cl1 Cl 0.0056(3) 0.1810(3) 0.50778(13) 0.0614(8) Uani 1 d . .
Cl2 Cl 0.6338(3) 0.4230(4) 0.72856(14) 0.0672(9) Uani 1 d . .
O1 O 0.0640(7) -0.2130(8) 0.3512(4) 0.071(3) Uani 1 d . .
O2 O 0.2073(6) -0.0335(8) 0.4314(3) 0.046(2) Uani 1 d . .
O3 O 0.3337(6) 0.0768(8) 0.3689(3) 0.053(2) Uani 1 d . .
O4 O 0.1649(5) 0.2007(7) 0.3934(3) 0.042(2) Uani 1 d . .
O5 O -0.0112(6) 0.2171(8) 0.3282(3) 0.053(2) Uani 1 d . .
O6 O 0.4072(8) 0.6119(9) 0.5354(4) 0.069(3) Uani 1 d . .
O7 O 0.3790(6) 0.5747(7) 0.6561(3) 0.046(2) Uani 1 d . .
O8 O 0.1896(6) 0.4610(8) 0.6482(3) 0.047(2) Uani 1 d . .
O9 O 0.3637(5) 0.3216(7) 0.6642(3) 0.037(2) Uani 1 d . .
O10 O 0.4408(6) 0.1897(8) 0.5902(3) 0.049(2) Uani 1 d . .
C1 C 0.0199(7) 0.0021(11) 0.3580(4) 0.042(3) Uani 1 d . .
H1A H -0.0491(7) -0.0275(11) 0.3441(4) 0.050 Uiso 1 calc R .
C2 C 0.0905(8) -0.1051(12) 0.3606(4) 0.043(3) Uani 1 d . .
C3 C 0.2037(8) -0.0739(11) 0.3786(4) 0.041(2) Uani 1 d . .
C4 C 0.2357(7) 0.0356(12) 0.3451(4) 0.043(3) Uani 1 d . .
C5 C 0.1619(7) 0.1505(11) 0.3417(4) 0.038(2) Uani 1 d . .
C6 C 0.0515(8) 0.1099(11) 0.3234(4) 0.041(2) Uani 1 d . .
C7 C 0.2682(10) -0.1914(13) 0.3816(6) 0.061(3) Uani 1 d . .
H7A H 0.3391(10) -0.1702(13) 0.3793(6) 0.073 Uiso 1 calc R .
H7B H 0.2436(10) -0.2505(13) 0.3537(6) 0.073 Uiso 1 calc R .
C8 C 0.2577(12) -0.2476(14) 0.4335(6) 0.074(4) Uani 1 d . .
H8A H 0.1964(12) -0.2997(14) 0.4321(6) 0.089 Uiso 1 calc R .
H8B H 0.3171(12) -0.2986(14) 0.4469(6) 0.089 Uiso 1 calc R .
C9 C 0.2505(11) -0.1307(14) 0.4649(5) 0.065(4) Uani 1 d . .
H9A H 0.2080(11) -0.1465(14) 0.4919(5) 0.078 Uiso 1 calc R .
H9B H 0.3181(11) -0.1052(14) 0.4814(5) 0.078 Uiso 1 calc R .
C10 C 0.2511(10) -0.0172(15) 0.2913(5) 0.058(3) Uani 1 d . .
H10A H 0.2200(10) -0.1013(15) 0.2858(5) 0.070 Uiso 1 calc R .
H10B H 0.2205(10) 0.0396(15) 0.2638(5) 0.070 Uiso 1 calc R .
C11 C 0.3647(10) -0.0252(17) 0.2917(6) 0.073(4) Uani 1 d . .
H11A H 0.3894(10) -0.1114(17) 0.2998(6) 0.087 Uiso 1 calc R .
H11B H 0.3835(10) 0.0000(17) 0.2582(6) 0.087 Uiso 1 calc R .
C12 C 0.4062(9) 0.0650(17) 0.3327(6) 0.071(4) Uani 1 d . .
H12A H 0.4711(9) 0.0336(17) 0.3506(6) 0.086 Uiso 1 calc R .
H12B H 0.4177(9) 0.1478(17) 0.3176(6) 0.086 Uiso 1 calc R .
C13 C 0.1955(10) 0.2640(14) 0.3105(5) 0.061(4) Uani 1 d . .
H13A H 0.2461(10) 0.2381(14) 0.2888(5) 0.073 Uiso 0.50 calc PR 1
H13B H 0.1375(10) 0.3025(14) 0.2888(5) 0.073 Uiso 0.50 calc PR 1
H13C H 0.1540(10) 0.2685(14) 0.2765(5) 0.073 Uiso 0.50 d PR 2
H13D H 0.2668(10) 0.2553(14) 0.3057(5) 0.073 Uiso 0.50 d PR 2
C14A C 0.2409(19) 0.3545(26) 0.3532(12) 0.066(8) Uani 0.50 d P 1
H14A H 0.3133(19) 0.3371(26) 0.3635(12) 0.080 Uiso 0.50 calc PR 1
H14B H 0.2328(19) 0.4430(26) 0.3419(12) 0.080 Uiso 0.50 calc PR 1
C14B C 0.1824(25) 0.3778(32) 0.3416(12) 0.076(9) Uani 0.50 d P 2
H14C H 0.2368(25) 0.4392(32) 0.3393(12) 0.091 Uiso 0.50 calc PR 2
H14D H 0.1169(25) 0.4186(32) 0.3302(12) 0.091 Uiso 0.50 calc PR 2
C15 C 0.1867(13) 0.3304(12) 0.3928(6) 0.070(4) Uani 1 d . .
H15A H 0.1235(13) 0.3794(12) 0.3880(6) 0.084 Uiso 0.50 calc PR 1
H15B H 0.2262(13) 0.3555(12) 0.4257(6) 0.084 Uiso 0.50 calc PR 1
H15C H 0.2552(13) 0.3450(12) 0.4110(6) 0.084 Uiso 0.50 d PR 2
H15D H 0.1389(13) 0.3764(12) 0.4113(6) 0.084 Uiso 0.50 d PR 2
C16 C 0.0271(9) 0.0700(14) 0.2669(4) 0.055(3) Uani 1 d . .
H16A H 0.0700(9) 0.1149(14) 0.2453(4) 0.066 Uiso 1 calc R .
H16B H 0.0357(9) -0.0216(14) 0.2629(4) 0.066 Uiso 1 calc R .
C17 C -0.0834(10) 0.1085(18) 0.2537(5) 0.073(5) Uani 1 d . .
H17A H -0.0980(10) 0.1366(18) 0.2177(5) 0.088 Uiso 1 calc R .
H17B H -0.1284(10) 0.0376(18) 0.2590(5) 0.088 Uiso 1 calc R .
C18 C -0.0961(14) 0.2125(20) 0.2890(8) 0.105(7) Uani 1 d . .
H18A H -0.1023(14) 0.2929(20) 0.2701(8) 0.127 Uiso 1 calc R .
H18B H -0.1582(14) 0.1998(20) 0.3046(8) 0.127 Uiso 1 calc R .
C19 C 0.4521(8) 0.4154(11) 0.5764(4) 0.046(3) Uani 1 d . .
H19A H 0.4967(8) 0.4067(11) 0.5493(4) 0.055 Uiso 1 calc R .
C20 C 0.3930(8) 0.5342(12) 0.5692(4) 0.044(3) Uani 1 d . .
C21 C 0.3173(8) 0.5615(10) 0.6063(4) 0.041(2) Uani 1 d . .
C22 C 0.2464(7) 0.4451(9) 0.6065(4) 0.033(2) Uani 1 d . .
C23 C 0.3038(8) 0.3187(10) 0.6140(4) 0.036(2) Uani 1 d . .
C24 C 0.3798(8) 0.3010(10) 0.5753(4) 0.040(2) Uani 1 d . .
C25 C 0.2650(11) 0.6860(11) 0.5968(6) 0.063(4) Uani 1 d . .
H25A H 0.1984(11) 0.6848(11) 0.6088(6) 0.076 Uiso 1 calc R .
H25B H 0.2561(11) 0.7076(11) 0.5600(6) 0.076 Uiso 1 calc R .
C26 C 0.3357(12) 0.7790(13) 0.6280(6) 0.072(4) Uani 1 d . .
H26A H 0.3896(12) 0.8074(13) 0.6087(6) 0.086 Uiso 1 calc R .
H26B H 0.2987(12) 0.8530(13) 0.6384(6) 0.086 Uiso 1 calc R .
C27 C 0.3766(15) 0.7006(13) 0.6732(7) 0.087(5) Uani 1 d . .
H27A H 0.4451(15) 0.7290(13) 0.6871(7) 0.105 Uiso 1 calc R .
H27B H 0.3332(15) 0.7079(13) 0.7004(7) 0.105 Uiso 1 calc R .
C28 C 0.1677(9) 0.4479(11) 0.5578(4) 0.046(3) Uani 1 d . .
H28A H 0.1890(9) 0.5062(11) 0.5322(4) 0.055 Uiso 1 calc R .
H28B H 0.1591(9) 0.3632(11) 0.5424(4) 0.055 Uiso 1 calc R .
C29 C 0.0704(10) 0.4923(12) 0.5748(6) 0.063(4) Uani 1 d . .
H29A H 0.0122(10) 0.4460(12) 0.5568(6) 0.076 Uiso 1 calc R .
H29B H 0.0603(10) 0.5833(12) 0.5684(6) 0.076 Uiso 1 calc R .
C30 C 0.0841(9) 0.4642(15) 0.6318(6) 0.062(4) Uani 1 d . .
H30A H 0.0522(9) 0.5304(15) 0.6504(6) 0.074 Uiso 1 calc R .
H30B H 0.0533(9) 0.3824(15) 0.6383(6) 0.074 Uiso 1 calc R .
C31 C 0.2347(8) 0.2027(11) 0.6163(4) 0.043(3) Uani 1 d . .
H31A H 0.1639(8) 0.2247(11) 0.6040(4) 0.051 Uiso 1 calc R .
H31B H 0.2553(8) 0.1336(11) 0.5950(4) 0.051 Uiso 1 calc R .
C32 C 0.2469(11) 0.1646(14) 0.6719(5) 0.063(4) Uani 1 d . .
H32A H 0.1953(11) 0.2050(14) 0.6898(5) 0.076 Uiso 1 calc R .
H32B H 0.2418(11) 0.0724(14) 0.6754(5) 0.076 Uiso 1 calc R .
C33 C 0.3501(9) 0.2099(12) 0.6929(5) 0.051(3) Uani 1 d . .
H33A H 0.3546(9) 0.2289(12) 0.7298(5) 0.061 Uiso 1 calc R .
H33B H 0.4015(9) 0.1462(12) 0.6879(5) 0.061 Uiso 1 calc R .
C34 C 0.3334(9) 0.2734(12) 0.5187(4) 0.051(3) Uani 1 d . .
H34A H 0.2659(9) 0.2352(12) 0.5171(4) 0.061 Uiso 1 calc R .
H34B H 0.3283(9) 0.3511(12) 0.4980(4) 0.061 Uiso 1 calc R .
C35 C 0.4082(12) 0.1812(13) 0.5005(5) 0.063(4) Uani 1 d . .
H35A H 0.3752(12) 0.1268(13) 0.4728(5) 0.076 Uiso 1 calc R .
H35B H 0.4650(12) 0.2259(13) 0.4884(5) 0.076 Uiso 1 calc R .
C36 C 0.4424(12) 0.1070(14) 0.5478(6) 0.068(4) Uani 1 d . .
H36A H 0.3969(12) 0.0349(14) 0.5505(6) 0.081 Uiso 1 calc R .
H36B H 0.5112(12) 0.0745(14) 0.5471(6) 0.081 Uiso 1 calc R .

loop_
_atom_type_symbol
_atom_type_description
_atom_type_scat_dispersion_real
_atom_type_scat_dispersion_imag
_atom_type_scat_source
C C 0.0033 0.0016 'International Tables Vol C Tables 4.2.6.8 and 6.1.1.4'
H H 0.0000 0.0000 'International Tables Vol C Tables 4.2.6.8 and 6.1.1.4'
O O 0.0106 0.0060 'International Tables Vol C Tables 4.2.6.8 and 6.1.1.4'
Cl Cl 0.1484 0.1585 'International Tables Vol C Tables 4.2.6.8 and 6.1.1.4'
Hg Hg -2.3894 9.2266 'International Tables Vol C Tables 4.2.6.8 and 6.1.1.4'

loop_
_geom_angle_atom_site_label_1
_geom_angle_atom_site_label_2
_geom_angle_atom_site_label_3
_geom_angle
C1 Hg1 Cl1 174.2(3)
C19 Hg2 Cl2 179.1(3)
C19 Hg2 O9 75.5(4)
Cl2 Hg2 O9 105.1(2)
C9 O2 C3 109.5(9)
C4 O3 C12 109.9(9)
C15 O4 C5 109.1(9)
C18 O5 C6 109.1(11)
C27 O7 C21 110.1(9)
C30 O8 C22 112.6(9)
C33 O9 C23 111.6(8)
C33 O9 Hg2 126.2(6)
C23 O9 Hg2 104.8(5)
C36 O10 C24 111.0(9)
C2 C1 C6 111.6(9)
C2 C1 Hg1 110.5(7)
C6 C1 Hg1 106.9(8)
O1 C2 C1 123.5(10)
O1 C2 C3 120.4(11)
C1 C2 C3 116.1(10)
O2 C3 C7 104.6(9)
O2 C3 C4 110.4(9)
C7 C3 C4 116.4(10)
O2 C3 C2 104.8(8)
C7 C3 C2 111.4(10)
C4 C3 C2 108.6(9)
O3 C4 C3 106.7(9)
O3 C4 C10 106.0(9)
C3 C4 C10 109.2(11)
O3 C4 C5 108.5(9)
C3 C4 C5 113.1(8)
C10 C4 C5 113.0(9)
O4 C5 C6 107.1(8)
O4 C5 C13 103.7(9)
C6 C5 C13 112.5(9)
O4 C5 C4 107.4(8)
C6 C5 C4 111.6(9)
C13 C5 C4 113.9(9)
O5 C6 C16 104.9(9)
O5 C6 C5 107.3(9)
C16 C6 C5 116.3(9)
O5 C6 C1 108.7(8)
C16 C6 C1 109.0(10)
C5 C6 C1 110.3(9)
C3 C7 C8 104.3(11)
C9 C8 C7 101.0(11)
O2 C9 C8 108.1(11)
C11 C10 C4 105.8(11)
C12 C11 C10 103.9(12)
O3 C12 C11 108.2(10)
C14B C13 C5 105.9(14)
C14A C13 C5 102.3(13)
C15 C14A C13 103.8(16)
C15 C14B C13 103.9(21)
C14A C15 O4 108.8(17)
O4 C15 C14B 111.9(17)
C17 C16 C6 102.5(10)
C18 C17 C16 104.5(11)
O5 C18 C17 109.4(13)
C20 C19 C24 110.0(9)
C20 C19 Hg2 108.2(7)
C24 C19 Hg2 107.2(7)
O6 C20 C19 121.3(11)
O6 C20 C21 120.7(11)
C19 C20 C21 117.9(9)
O7 C21 C25 104.9(10)
O7 C21 C20 104.4(9)
C25 C21 C20 113.4(10)
O7 C21 C22 110.1(8)
C25 C21 C22 115.4(10)
C20 C21 C22 108.1(9)
O8 C22 C28 105.1(8)
O8 C22 C23 108.3(8)
C28 C22 C23 113.1(9)
O8 C22 C21 107.4(8)
C28 C22 C21 109.1(8)
C23 C22 C21 113.3(8)
O9 C23 C22 107.5(8)
O9 C23 C31 103.8(8)
C22 C23 C31 113.9(9)
O9 C23 C24 105.8(8)
C22 C23 C24 112.5(8)
C31 C23 C24 112.4(9)
O10 C24 C23 108.4(8)
O10 C24 C19 107.7(9)
C23 C24 C19 111.0(8)
O10 C24 C34 103.9(9)
C23 C24 C34 116.1(9)
C19 C24 C34 109.2(9)
C21 C25 C26 103.9(11)
C27 C26 C25 101.5(11)
O7 C27 C26 107.3(12)
C29 C28 C22 106.1(10)
C28 C29 C30 104.0(11)
O8 C30 C29 106.5(10)
C32 C31 C23 105.6(9)
C33 C32 C31 104.0(10)
O9 C33 C32 104.6(10)
C35 C34 C24 103.2(10)
C36 C35 C34 102.5(10)
O10 C36 C35 107.0(11)

loop_
_geom_bond_atom_site_label_1
_geom_bond_atom_site_label_2
_geom_bond_distance
Hg1 C1 2.097(12)
Hg1 Cl1 2.328(3)
Hg2 C19 2.088(11)
Hg2 Cl2 2.316(3)
Hg2 O9 2.640(7)
O1 C2 1.218(14)
O2 C9 1.43(2)
O2 C3 1.454(13)
O3 C4 1.447(12)
O3 C12 1.46(2)
O4 C15 1.413(15)
O4 C5 1.460(13)
O5 C18 1.43(2)
O5 C6 1.436(14)
O6 C20 1.252(13)
O7 C27 1.42(2)
O7 C21 1.462(13)
O8 C30 1.424(15)
O8 C22 1.436(12)
O9 C33 1.435(13)
O9 C23 1.454(12)
O10 C36 1.427(15)
O10 C24 1.464(14)
C1 C2 1.48(2)
C1 C6 1.564(15)
C2 C3 1.565(15)
C3 C7 1.52(2)
C3 C4 1.56(2)
C4 C10 1.57(2)
C4 C5 1.57(2)
C5 C6 1.558(14)
C5 C13 1.56(2)
C6 C16 1.54(2)
C7 C8 1.52(2)
C8 C9 1.51(2)
C10 C11 1.53(2)
C11 C12 1.50(2)
C13 C14B 1.49(4)
C13 C14A 1.54(3)
C14A C15 1.38(3)
C14B C15 1.44(3)
C16 C17 1.53(2)
C17 C18 1.47(2)
C19 C20 1.49(2)
C19 C24 1.56(2)
C20 C21 1.54(2)
C21 C25 1.51(2)
C21 C22 1.564(14)
C22 C28 1.548(14)
C22 C23 1.551(14)
C23 C31 1.552(14)
C23 C24 1.554(14)
C24 C34 1.56(2)
C25 C26 1.53(2)
C26 C27 1.50(2)
C28 C29 1.52(2)
C29 C30 1.52(2)
C31 C32 1.51(2)
C32 C33 1.50(2)
C34 C35 1.53(2)
C35 C36 1.50(2)
